data_7009323
loop_
_publ_author_name
'Guillevic, Marie-Andr\'ee'
'Light, Mark E.'
'Coles, Simon J.'
'Gelbrich, Thomas'
'Hursthouse, Michael B.'
'Bruce, Duncan W.'

_publ_section_title
;
 Synthesis of dinuclear complexes of rhenium(I) as potential
 metallomesogens
;
_journal_issue 9
_journal_name_full 'Journal of the Chemical Society, Dalton Transactions'
_journal_page_first 1437
_journal_paper_doi 10.1039/a910273f
_journal_year 2000
_chemical_formula_sum 'C43 H34 N2 O12 Re2'
_chemical_formula_weight 1143.12
_chemical_name_systematic
;

 ?

;
_space_group_IT_number 2
_symmetry_space_group_name_Hall '-P 1'
_symmetry_space_group_name_H-M 'P -1'
_atom_sites_solution_hydrogens geom
_atom_sites_solution_primary direct
_atom_sites_solution_secondary difmap
_audit_creation_date 1999-05-14T10:46:13-00:00
_audit_creation_method 'WinGX routine CIF_UPDATE'
_cell_angle_alpha 82.0034(19)
_cell_angle_beta 82.2317(18)
_cell_angle_gamma 71.9589(18)
_cell_formula_units_Z 2
_cell_length_a 8.5056(2)
_cell_length_b 11.9274(3)
_cell_length_c 21.6445(8)
_cell_measurement_reflns_used na
_cell_measurement_temperature 150(2)
_cell_measurement_theta_max na
_cell_measurement_theta_min na
_cell_volume 2057.66(11)
_computing_cell_refinement 'DENZO and COLLECT'
_computing_data_collection
;

        DENZO (Otwinowski and MInor, 1997), COLLECT (Hooft, 1998)

;
_computing_data_reduction 'DENZO and COLLECT'
_computing_molecular_graphics ORTEP
_computing_publication_material CIFTAB
_computing_structure_refinement 'SHELXL-97 (Sheldrick, 1997)'
_computing_structure_solution 'SHELXS-97 (Sheldrick, 1990)'
_diffrn_ambient_temperature 150(2)
_diffrn_measured_fraction_theta_full 0.985
_diffrn_measured_fraction_theta_max 0.985
_diffrn_measurement_device_type 'Enraf Nonius KappaCCD area detector'
_diffrn_measurement_method 'Phi and Omega scans to fill Ewald sphere'
_diffrn_radiation_monochromator graphite
_diffrn_radiation_type MoK\a
_diffrn_radiation_wavelength 0.71073
_diffrn_reflns_av_R_equivalents 0.0596
_diffrn_reflns_av_sigmaI/netI 0.0559
_diffrn_reflns_limit_h_max 10
_diffrn_reflns_limit_h_min -10
_diffrn_reflns_limit_k_max 14
_diffrn_reflns_limit_k_min -14
_diffrn_reflns_limit_l_max 25
_diffrn_reflns_limit_l_min -25
_diffrn_reflns_number 28995
_diffrn_reflns_theta_full 25.25
_diffrn_reflns_theta_max 25.25
_diffrn_reflns_theta_min 2.49
_diffrn_standards_decay_% na
_diffrn_standards_interval_count na
_diffrn_standards_interval_time na
_diffrn_standards_number 'not measured'
_exptl_absorpt_coefficient_mu 5.943
_exptl_absorpt_correction_T_max 0.797
_exptl_absorpt_correction_T_min 0.4693
_exptl_absorpt_correction_type 'Empirical, SORTAV'
_exptl_crystal_density_diffrn 1.845
_exptl_crystal_density_meas ?
_exptl_crystal_density_method .
_exptl_crystal_F_000 1104
_exptl_crystal_size_max 0.15
_exptl_crystal_size_mid 0.07
_exptl_crystal_size_min 0.04
_refine_diff_density_max 1.271
_refine_diff_density_min -2.051
_refine_diff_density_rms 0.159
_refine_ls_extinction_coef yes
_refine_ls_extinction_method none
_refine_ls_goodness_of_fit_ref 1.005
_refine_ls_hydrogen_treatment mixed
_refine_ls_matrix_type full
_refine_ls_number_parameters 545
_refine_ls_number_reflns 7333
_refine_ls_number_restraints 18
_refine_ls_restrained_S_all 1.008
_refine_ls_R_factor_all 0.0521
_refine_ls_R_factor_gt 0.0367
_refine_ls_shift/su_max 0.001
_refine_ls_shift/su_mean 0
_refine_ls_structure_factor_coef Fsqd
_refine_ls_weighting_details 'w=1/[\s^2^(Fo^2^)+(0.0486P)^2^+0.0000P] where P=(Fo^2^+2Fc^2^)/3'
_refine_ls_weighting_scheme calc
_refine_ls_wR_factor_gt 0.0847
_refine_ls_wR_factor_ref 0.0898
_reflns_number_gt 5818
_reflns_number_total 7333
_reflns_threshold_expression >2sigma(I)
_cod_data_source_file a910273f.txt
_cod_data_source_block s92-2
_cod_depositor_comments
;
The following automatic conversions were performed:

'_refine_ls_weighting_scheme' value 'calc
w=1/[\s^2^(Fo^2^)+(0.0486P)^2^+0.0000P] where P=(Fo^2^+2Fc^2^)/3' was
changed to 'calc'. New tag '_refine_ls_weighting_details' was
created. The value of the new tag was set to
'w=1/[\s^2^(Fo^2^)+(0.0486P)^2^+0.0000P] where P=(Fo^2^+2Fc^2^)/3'.

Automatic conversion script
Id: cif_fix_values 3143 2015-03-26 13:38:13Z robertas 
;
_cod_original_cell_volume 2057.66(10)
_cod_database_code 7009323

loop_
_symmetry_equiv_pos_as_xyz
'x, y, z'
'-x, -y, -z'

loop_
_atom_site_label
_atom_site_type_symbol
_atom_site_fract_x
_atom_site_fract_y
_atom_site_fract_z
_atom_site_U_iso_or_equiv
_atom_site_adp_type
_atom_site_occupancy
_atom_site_calc_flag
_atom_site_refinement_flags
_atom_site_disorder_assembly
_atom_site_disorder_group
Re1 Re 0.13488(3) -0.115199(18) -0.123870(11) 0.02514(9) Uani 1 d . . .
Re2 Re 0.52116(3) 0.547054(18) 0.298893(11) 0.02758(9) Uani 1 d . . .
O1 O -0.0973(7) -0.1529(6) -0.3502(3) 0.0786(19) Uani 1 d D . .
O2 O 0.1936(5) -0.1286(4) 0.0166(2) 0.0375(10) Uani 1 d . . .
O3 O 0.5144(5) -0.1910(4) -0.1719(2) 0.0370(11) Uani 1 d . . .
O4 O -0.2506(5) -0.0494(4) -0.0957(2) 0.0453(12) Uani 1 d . . .
O5 O 0.1489(7) -0.3795(4) -0.1117(3) 0.0708(18) Uani 1 d . . .
O6 O 0.4611(5) 0.2860(3) 0.0397(2) 0.0372(10) Uani 1 d . . .
O7 O 0.2126(5) 0.4212(3) 0.0366(2) 0.0345(10) Uani 1 d . . .
O8 O 0.5250(6) 0.2896(4) 0.2841(2) 0.0483(13) Uani 1 d . . .
O9 O 0.6774(8) 0.4705(4) 0.4231(3) 0.077(2) Uani 1 d . . .
O10 O 0.1771(7) 0.6128(5) 0.3782(3) 0.0681(17) Uani 1 d . . .
O11 O 0.8750(6) 0.5174(5) 0.2299(3) 0.0794(19) Uani 1 d . . .
O12 O 0.6300(5) 0.9300(3) 0.3852(2) 0.0370(11) Uani 1 d D . .
N1 N 0.4039(5) 0.6428(4) 0.2136(2) 0.0236(11) Uani 1 d . . .
N2 N 0.1362(5) 0.0707(4) -0.1472(2) 0.0226(10) Uani 1 d . . .
C43 C 0.7285(10) 1.2042(6) 0.5121(3) 0.053(2) Uani 1 d D . .
H43A H 0.7264 1.2865 0.5131 0.08 Uiso 1 calc R . .
H43B H 0.8408 1.1515 0.5178 0.08 Uiso 1 calc R . .
H43C H 0.65 1.1835 0.5458 0.08 Uiso 1 calc R . .
C42 C 0.6791(8) 1.1902(5) 0.4490(3) 0.0322(14) Uani 1 d D . .
H42A H 0.566 1.2439 0.4432 0.039 Uiso 1 calc R . .
H42B H 0.7566 1.2134 0.4149 0.039 Uiso 1 calc R . .
C41 C 0.6823(8) 1.0657(5) 0.4448(3) 0.0345(15) Uani 1 d D . .
H41A H 0.6114 1.041 0.481 0.041 Uiso 1 calc R . .
H41B H 0.7973 1.0132 0.448 0.041 Uiso 1 calc R . .
C40 C 0.6227(7) 1.0488(4) 0.3845(3) 0.0323(14) Uani 1 d D . .
H40A H 0.5071 1.0999 0.381 0.039 Uiso 1 calc R . .
H40B H 0.6938 1.0716 0.3479 0.039 Uiso 1 calc R . .
C1 C -0.180(2) -0.3352(12) -0.4962(5) 0.065(4) Uani 0.671(7) d PD A 1
H1A H -0.1316 -0.3218 -0.5393 0.097 Uiso 0.671(7) calc PR A 1
H1B H -0.2988 -0.2913 -0.4928 0.097 Uiso 0.671(7) calc PR A 1
H1C H -0.1666 -0.4201 -0.4854 0.097 Uiso 0.671(7) calc PR A 1
C2 C -0.0924(14) -0.2923(11) -0.4511(4) 0.083(4) Uani 0.671(7) d PD A 1
H2A H 0.0276 -0.336 -0.4551 0.099 Uiso 0.671(7) calc PR A 1
H2B H -0.1044 -0.207 -0.4626 0.099 Uiso 0.671(7) calc PR A 1
C3 C -0.1626(14) -0.3106(11) -0.3853(4) 0.063(3) Uani 0.671(7) d PD A 1
H3A H -0.1528 -0.3958 -0.3747 0.076 Uiso 0.671(7) calc PR A 1
H3B H -0.2824 -0.2662 -0.3818 0.076 Uiso 0.671(7) calc PR A 1
C4 C -0.0795(14) -0.2719(7) -0.3375(4) 0.053(3) Uani 0.671(7) d PD A 1
H4A H -0.1311 -0.2882 -0.2948 0.063 Uiso 0.671(7) calc PR A 1
H4B H 0.0399 -0.3171 -0.3395 0.063 Uiso 0.671(7) calc PR A 1
C1' C -0.182(5) -0.3861(19) -0.5030(12) 0.065(4) Uani 0.329(7) d PD A 2
H1A' H -0.1983 -0.3844 -0.5472 0.097 Uiso 0.329(7) calc PR A 2
H1B' H -0.2683 -0.414 -0.4764 0.097 Uiso 0.329(7) calc PR A 2
H1C' H -0.0726 -0.4398 -0.4945 0.097 Uiso 0.329(7) calc PR A 2
C2' C -0.195(4) -0.2614(16) -0.4889(9) 0.083(4) Uani 0.329(7) d PD A 2
H2A' H -0.1144 -0.2308 -0.5181 0.099 Uiso 0.329(7) calc PR A 2
H2B' H -0.308 -0.2081 -0.4955 0.099 Uiso 0.329(7) calc PR A 2
C3' C -0.161(4) -0.2611(16) -0.4232(7) 0.063(3) Uani 0.329(7) d PD A 2
H3A' H -0.0607 -0.3274 -0.4139 0.076 Uiso 0.329(7) calc PR A 2
H3B' H -0.2555 -0.2752 -0.3944 0.076 Uiso 0.329(7) calc PR A 2
C4' C -0.135(3) -0.1461(15) -0.4104(6) 0.053(3) Uani 0.329(7) d PD A 2
H4A' H -0.0438 -0.1296 -0.4401 0.063 Uiso 0.329(7) calc PR A 2
H4B' H -0.2375 -0.0798 -0.4173 0.063 Uiso 0.329(7) calc PR A 2
C5 C 0.0626(7) -0.0701(5) -0.2183(3) 0.0310(14) Uani 1 d . . .
C6 C 0.0481(7) 0.0485(5) -0.2422(3) 0.0308(14) Uani 1 d . . .
C7 C -0.0108(7) 0.0964(6) -0.3009(3) 0.0407(16) Uani 1 d . . .
H7 H -0.0178 0.1762 -0.3162 0.049 Uiso 1 calc R . .
C8 C -0.0584(8) 0.0263(6) -0.3359(3) 0.0448(18) Uani 1 d . . .
H8 H -0.0988 0.0576 -0.3754 0.054 Uiso 1 calc R . .
C9 C -0.0466(8) -0.0906(6) -0.3128(3) 0.0393(17) Uani 1 d . . .
C10 C 0.0146(7) -0.1376(6) -0.2559(3) 0.0357(15) Uani 1 d . . .
H10 H 0.0245 -0.2183 -0.2418 0.043 Uiso 1 calc R . .
C11 C 0.1770(7) -0.1251(5) -0.0360(3) 0.0285(14) Uani 1 d . . .
C12 C 0.3769(8) -0.1648(5) -0.1539(3) 0.0282(14) Uani 1 d . . .
C13 C -0.1092(8) -0.0712(5) -0.1036(3) 0.0325(14) Uani 1 d . . .
C14 C 0.1408(8) -0.2791(6) -0.1154(4) 0.0468(19) Uani 1 d . . .
C15 C 0.0947(7) 0.1168(5) -0.2023(3) 0.0305(14) Uani 1 d . . .
H15 H 0.0951 0.1958 -0.2164 0.037 Uiso 1 calc R . .
C16 C 0.1829(6) 0.1388(5) -0.1074(3) 0.0228(12) Uani 1 d . . .
C17 C 0.3321(6) 0.0899(5) -0.0800(3) 0.0242(13) Uani 1 d . . .
H17 H 0.4018 0.0133 -0.0886 0.029 Uiso 1 calc R . .
C18 C 0.3775(6) 0.1521(5) -0.0408(3) 0.0251(13) Uani 1 d . . .
H18 H 0.4806 0.1196 -0.0232 0.03 Uiso 1 calc R . .
C19 C 0.2736(6) 0.2634(5) -0.0261(3) 0.0234(13) Uani 1 d . . .
C20 C 0.1249(7) 0.3127(5) -0.0536(3) 0.0288(14) Uani 1 d . . .
H20 H 0.0542 0.3887 -0.0445 0.035 Uiso 1 calc R . .
C21 C 0.0809(7) 0.2500(5) -0.0945(3) 0.0288(14) Uani 1 d . . .
H21 H -0.0196 0.2836 -0.1137 0.035 Uiso 1 calc R . .
C22 C 0.3268(6) 0.3227(5) 0.0189(3) 0.0261(13) Uani 1 d . . .
C23 C 0.2599(6) 0.4779(5) 0.0817(3) 0.0283(14) Uani 1 d . . .
C24 C 0.2203(7) 0.4513(5) 0.1441(3) 0.0286(14) Uani 1 d . . .
H24 H 0.1626 0.3941 0.1575 0.034 Uiso 1 calc R . .
C25 C 0.2637(7) 0.5070(5) 0.1874(3) 0.0301(14) Uani 1 d . . .
H25 H 0.2348 0.4893 0.2309 0.036 Uiso 1 calc R . .
C26 C 0.3510(7) 0.5905(5) 0.1677(3) 0.0259(13) Uani 1 d . . .
C27 C 0.3850(7) 0.6186(5) 0.1045(3) 0.0286(14) Uani 1 d . . .
H27 H 0.4412 0.6765 0.0908 0.034 Uiso 1 calc R . .
C28 C 0.3388(7) 0.5640(5) 0.0610(3) 0.0323(15) Uani 1 d . . .
H28 H 0.3607 0.585 0.0174 0.039 Uiso 1 calc R . .
C29 C 0.5204(8) 0.3854(6) 0.2887(3) 0.0342(15) Uani 1 d . . .
C30 C 0.6196(10) 0.4955(5) 0.3767(4) 0.0465(19) Uani 1 d . . .
C31 C 0.3013(9) 0.5864(5) 0.3484(3) 0.0415(17) Uani 1 d . . .
C32 C 0.7449(9) 0.5251(6) 0.2532(4) 0.0452(18) Uani 1 d . . .
C33 C 0.3925(7) 0.7561(5) 0.2045(3) 0.0272(14) Uani 1 d . . .
H33 H 0.3448 0.8038 0.1689 0.033 Uiso 1 calc R . .
C35 C 0.4529(6) 0.8068(5) 0.2490(3) 0.0243(13) Uani 1 d . . .
C34 C 0.5224(7) 0.7282(5) 0.3000(3) 0.0265(13) Uani 1 d . . .
C36 C 0.4443(7) 0.9266(5) 0.2426(3) 0.0286(14) Uani 1 d . . .
H36 H 0.398 0.977 0.2074 0.034 Uiso 1 calc . . .
C37 C 0.5025(7) 0.9723(4) 0.2868(3) 0.0262(13) Uani 1 d . . .
H37 H 0.4957 1.0539 0.2827 0.031 Uiso 1 calc . . .
C38 C 0.5721(7) 0.8958(5) 0.3379(3) 0.0292(14) Uani 1 d . . .
C39 C 0.5821(8) 0.7749(5) 0.3432(3) 0.0329(15) Uani 1 d . . .
H39 H 0.6315 0.724 0.3777 0.039 Uiso 1 calc . . .

loop_
_atom_site_aniso_label
_atom_site_aniso_U_11
_atom_site_aniso_U_22
_atom_site_aniso_U_33
_atom_site_aniso_U_23
_atom_site_aniso_U_13
_atom_site_aniso_U_12
Re1 0.02427(14) 0.02210(14) 0.03237(17) -0.00571(10) -0.00737(10) -0.00847(11)
Re2 0.03557(15) 0.02014(14) 0.03043(17) -0.00352(10) -0.00809(11) -0.01074(11)
O1 0.062(3) 0.111(5) 0.081(5) -0.057(4) -0.015(3) -0.028(4)
O2 0.037(2) 0.040(3) 0.038(3) 0.000(2) -0.007(2) -0.015(2)
O3 0.034(3) 0.033(2) 0.040(3) -0.005(2) -0.001(2) -0.005(2)
O4 0.026(2) 0.064(3) 0.049(3) 0.002(2) -0.012(2) -0.018(2)
O5 0.081(4) 0.024(3) 0.117(5) -0.005(3) -0.022(4) -0.026(3)
O6 0.029(2) 0.037(2) 0.047(3) -0.014(2) -0.014(2) -0.004(2)
O7 0.027(2) 0.031(2) 0.049(3) -0.019(2) -0.0111(19) -0.0040(19)
O8 0.081(4) 0.019(2) 0.052(3) -0.006(2) -0.015(3) -0.021(2)
O9 0.136(6) 0.041(3) 0.069(4) 0.002(3) -0.064(4) -0.026(3)
O10 0.068(4) 0.056(3) 0.069(4) -0.011(3) 0.029(3) -0.014(3)
O11 0.036(3) 0.085(4) 0.113(6) -0.019(4) 0.009(3) -0.015(3)
O12 0.061(3) 0.024(2) 0.035(3) -0.0022(18) -0.016(2) -0.022(2)
N1 0.025(2) 0.025(3) 0.025(3) -0.002(2) -0.002(2) -0.013(2)
N2 0.020(2) 0.024(2) 0.025(3) -0.009(2) -0.003(2) -0.007(2)
C43 0.085(6) 0.056(5) 0.035(5) -0.009(3) -0.006(4) -0.044(4)
C42 0.047(4) 0.036(3) 0.017(3) -0.003(3) 0.002(3) -0.019(3)
C41 0.047(4) 0.037(3) 0.027(4) -0.003(3) -0.006(3) -0.022(3)
C40 0.039(3) 0.027(3) 0.037(4) -0.008(3) -0.002(3) -0.017(3)
C1 0.078(7) 0.069(11) 0.054(7) -0.034(7) -0.027(6) -0.011(10)
C2 0.065(9) 0.061(8) 0.125(13) -0.029(8) -0.029(8) -0.006(7)
C3 0.086(8) 0.058(8) 0.046(9) -0.012(6) 0.002(7) -0.024(7)
C4 0.069(7) 0.043(6) 0.059(7) -0.016(5) -0.019(6) -0.026(5)
C1' 0.078(7) 0.069(11) 0.054(7) -0.034(7) -0.027(6) -0.011(10)
C2' 0.065(9) 0.061(8) 0.125(13) -0.029(8) -0.029(8) -0.006(7)
C3' 0.086(8) 0.058(8) 0.046(9) -0.012(6) 0.002(7) -0.024(7)
C4' 0.069(7) 0.043(6) 0.059(7) -0.016(5) -0.019(6) -0.026(5)
C5 0.020(3) 0.037(3) 0.037(4) -0.012(3) -0.005(3) -0.006(3)
C6 0.026(3) 0.041(4) 0.026(4) -0.010(3) -0.002(3) -0.008(3)
C7 0.035(3) 0.047(4) 0.038(4) -0.006(3) -0.009(3) -0.006(3)
C8 0.038(4) 0.070(5) 0.027(4) -0.012(3) -0.013(3) -0.008(4)
C9 0.032(3) 0.054(4) 0.037(4) -0.022(3) -0.013(3) -0.008(3)
C10 0.030(3) 0.041(4) 0.042(4) -0.017(3) -0.004(3) -0.013(3)
C11 0.022(3) 0.017(3) 0.048(5) 0.004(3) -0.009(3) -0.009(3)
C12 0.036(4) 0.023(3) 0.028(4) -0.005(2) -0.008(3) -0.010(3)
C13 0.038(4) 0.038(4) 0.029(4) -0.003(3) -0.009(3) -0.019(3)
C14 0.032(4) 0.042(4) 0.063(5) -0.005(4) -0.012(3) -0.003(3)
C15 0.029(3) 0.032(3) 0.034(4) -0.007(3) -0.006(3) -0.011(3)
C16 0.021(3) 0.023(3) 0.028(3) -0.006(2) -0.003(2) -0.010(2)
C17 0.016(3) 0.024(3) 0.032(4) -0.006(2) -0.004(2) -0.004(2)
C18 0.018(3) 0.024(3) 0.036(4) -0.005(3) -0.008(2) -0.006(2)
C19 0.021(3) 0.028(3) 0.027(4) -0.005(2) 0.000(2) -0.015(3)
C20 0.025(3) 0.025(3) 0.038(4) -0.008(3) -0.008(3) -0.006(3)
C21 0.025(3) 0.028(3) 0.036(4) -0.007(3) -0.012(3) -0.004(3)
C22 0.018(3) 0.023(3) 0.038(4) -0.004(3) -0.004(3) -0.006(3)
C23 0.019(3) 0.032(3) 0.037(4) -0.016(3) -0.008(3) -0.004(3)
C24 0.026(3) 0.022(3) 0.041(4) -0.003(3) -0.009(3) -0.010(3)
C25 0.028(3) 0.028(3) 0.034(4) -0.005(3) -0.006(3) -0.006(3)
C26 0.025(3) 0.021(3) 0.036(4) -0.004(3) -0.004(3) -0.011(3)
C27 0.026(3) 0.031(3) 0.034(4) -0.003(3) -0.008(3) -0.014(3)
C28 0.033(3) 0.038(4) 0.030(4) -0.016(3) -0.002(3) -0.012(3)
C29 0.037(4) 0.032(4) 0.031(4) -0.001(3) -0.008(3) -0.004(3)
C30 0.079(5) 0.024(3) 0.045(5) -0.002(3) -0.026(4) -0.020(4)
C31 0.064(5) 0.026(3) 0.039(4) -0.002(3) 0.004(4) -0.023(3)
C32 0.042(4) 0.038(4) 0.060(5) -0.008(3) -0.011(4) -0.014(3)
C33 0.024(3) 0.032(3) 0.029(4) -0.004(3) -0.010(3) -0.009(3)
C35 0.022(3) 0.021(3) 0.034(4) -0.007(2) -0.003(2) -0.011(2)
C34 0.029(3) 0.018(3) 0.036(4) -0.006(2) -0.002(3) -0.011(3)
C36 0.031(3) 0.028(3) 0.030(4) 0.004(3) -0.007(3) -0.014(3)
C37 0.031(3) 0.013(3) 0.036(4) 0.001(2) -0.007(3) -0.009(2)
C38 0.038(3) 0.027(3) 0.029(4) -0.009(3) -0.008(3) -0.014(3)
C39 0.042(4) 0.022(3) 0.037(4) -0.003(3) -0.015(3) -0.009(3)

loop_
_atom_type_symbol
_atom_type_description
_atom_type_scat_dispersion_real
_atom_type_scat_dispersion_imag
_atom_type_scat_source
C C 0.0033 0.0016 'International Tables Vol C Tables 4.2.6.8 and 6.1.1.4'
H H 0 0 'International Tables Vol C Tables 4.2.6.8 and 6.1.1.4'
N N 0.0061 0.0033 'International Tables Vol C Tables 4.2.6.8 and 6.1.1.4'
O O 0.0106 0.006 'International Tables Vol C Tables 4.2.6.8 and 6.1.1.4'
Re Re -1.0185 7.231 'International Tables Vol C Tables 4.2.6.8 and 6.1.1.4'

loop_
_geom_angle_atom_site_label_1
_geom_angle_atom_site_label_2
_geom_angle_atom_site_label_3
_geom_angle
_geom_angle_site_symmetry_1
_geom_angle_site_symmetry_3
_geom_angle_publ_flag
C14 Re1 C11 91.8(3) . . ?
C14 Re1 C13 89.1(3) . . ?
C11 Re1 C13 93.2(2) . . ?
C14 Re1 C12 88.6(3) . . ?
C11 Re1 C12 93.2(2) . . ?
C13 Re1 C12 173.3(2) . . ?
C14 Re1 C5 97.4(3) . . ?
C11 Re1 C5 169.2(2) . . ?
C13 Re1 C5 81.5(2) . . ?
C12 Re1 C5 92.6(2) . . ?
C14 Re1 N2 172.3(3) . . ?
C11 Re1 N2 95.3(2) . . ?
C13 Re1 N2 93.5(2) . . ?
C12 Re1 N2 88.07(19) . . ?
C5 Re1 N2 75.8(2) . . ?
C30 Re2 C29 92.3(3) . . ?
C30 Re2 C31 87.8(3) . . ?
C29 Re2 C31 93.8(3) . . ?
C30 Re2 C32 89.9(3) . . ?
C29 Re2 C32 93.1(3) . . ?
C31 Re2 C32 172.8(3) . . ?
C30 Re2 C34 92.9(2) . . ?
C29 Re2 C34 174.3(2) . . ?
C31 Re2 C34 88.8(2) . . ?
C32 Re2 C34 84.5(2) . . ?
C30 Re2 N1 168.4(2) . . ?
C29 Re2 N1 99.3(2) . . ?
C31 Re2 N1 90.2(2) . . ?
C32 Re2 N1 90.7(2) . . ?
C34 Re2 N1 75.6(2) . . ?
C9 O1 C4' 140.3(9) . . ?
C9 O1 C4 123.0(6) . . ?
C4' O1 C4 94.7(9) . . ?
C22 O7 C23 115.1(4) . . ?
C38 O12 C40 119.5(4) . . ?
C33 N1 C26 119.2(5) . . ?
C33 N1 Re2 114.9(4) . . ?
C26 N1 Re2 125.8(3) . . ?
C15 N2 C16 119.8(5) . . ?
C15 N2 Re1 114.8(4) . . ?
C16 N2 Re1 125.4(4) . . ?
C41 C42 C43 111.5(5) . . ?
C42 C41 C40 113.6(5) . . ?
O12 C40 C41 109.1(4) . . ?
C3 C2 C1 111.3(6) . . ?
C2 C3 C4 114.3(6) . . ?
O1 C4 C3 109.4(7) . . ?
C3' C2' C1' 111.3(7) . . ?
C2' C3' C4' 113.6(7) . . ?
O1 C4' C3' 111.0(11) . . ?
C10 C5 C6 116.4(6) . . ?
C10 C5 Re1 129.3(5) . . ?
C6 C5 Re1 114.0(4) . . ?
C7 C6 C5 122.0(6) . . ?
C7 C6 C15 122.6(6) . . ?
C5 C6 C15 115.4(6) . . ?
C8 C7 C6 119.4(6) . . ?
C7 C8 C9 119.6(6) . . ?
O1 C9 C10 123.8(7) . . ?
O1 C9 C8 115.5(6) . . ?
C10 C9 C8 120.7(6) . . ?
C9 C10 C5 122.0(6) . . ?
O2 C11 Re1 176.6(5) . . ?
O3 C12 Re1 178.5(5) . . ?
O4 C13 Re1 175.0(6) . . ?
O5 C14 Re1 177.8(7) . . ?
N2 C15 C6 119.8(6) . . ?
C21 C16 C17 120.0(5) . . ?
C21 C16 N2 121.1(5) . . ?
C17 C16 N2 118.9(5) . . ?
C18 C17 C16 119.9(5) . . ?
C17 C18 C19 120.6(5) . . ?
C20 C19 C18 119.5(5) . . ?
C20 C19 C22 122.9(5) . . ?
C18 C19 C22 117.6(5) . . ?
C21 C20 C19 119.6(5) . . ?
C16 C21 C20 120.3(5) . . ?
O6 C22 O7 121.7(5) . . ?
O6 C22 C19 124.0(5) . . ?
O7 C22 C19 114.3(4) . . ?
C24 C23 C28 121.0(6) . . ?
C24 C23 O7 120.0(5) . . ?
C28 C23 O7 118.9(6) . . ?
C23 C24 C25 120.0(6) . . ?
C24 C25 C26 120.0(6) . . ?
C27 C26 C25 119.0(6) . . ?
C27 C26 N1 121.7(5) . . ?
C25 C26 N1 119.3(5) . . ?
C26 C27 C28 120.9(6) . . ?
C27 C28 C23 119.0(6) . . ?
O8 C29 Re2 177.4(5) . . ?
O9 C30 Re2 176.7(6) . . ?
O10 C31 Re2 176.8(6) . . ?
O11 C32 Re2 175.2(7) . . ?
N1 C33 C35 119.0(5) . . ?
C36 C35 C34 121.8(5) . . ?
C36 C35 C33 122.3(5) . . ?
C34 C35 C33 115.9(5) . . ?
C39 C34 C35 116.9(5) . . ?
C39 C34 Re2 128.5(4) . . ?
C35 C34 Re2 114.5(4) . . ?
C37 C36 C35 120.5(5) . . ?
C36 C37 C38 118.7(5) . . ?
O12 C38 C37 124.5(5) . . ?
O12 C38 C39 115.3(5) . . ?
C37 C38 C39 120.2(5) . . ?
C34 C39 C38 121.9(5) . . ?

loop_
_geom_bond_atom_site_label_1
_geom_bond_atom_site_label_2
_geom_bond_distance
_geom_bond_site_symmetry_2
_geom_bond_publ_flag
Re1 C14 1.924(7) . ?
Re1 C11 1.963(7) . ?
Re1 C13 1.980(6) . ?
Re1 C12 2.000(6) . ?
Re1 C5 2.162(6) . ?
Re1 N2 2.208(4) . ?
Re2 C30 1.921(7) . ?
Re2 C29 1.973(7) . ?
Re2 C31 1.980(7) . ?
Re2 C32 1.981(7) . ?
Re2 C34 2.167(5) . ?
Re2 N1 2.216(5) . ?
O1 C9 1.362(8) . ?
O1 C4' 1.370(7) . ?
O1 C4 1.373(6) . ?
O2 C11 1.160(7) . ?
O3 C12 1.141(7) . ?
O4 C13 1.143(7) . ?
O5 C14 1.170(8) . ?
O6 C22 1.215(6) . ?
O7 C22 1.337(6) . ?
O7 C23 1.425(7) . ?
O8 C29 1.149(7) . ?
O9 C30 1.139(8) . ?
O10 C31 1.139(8) . ?
O11 C32 1.134(8) . ?
O12 C38 1.355(7) . ?
O12 C40 1.396(5) . ?
N1 C33 1.314(7) . ?
N1 C26 1.431(7) . ?
N2 C15 1.289(7) . ?
N2 C16 1.431(7) . ?
C43 C42 1.526(8) . ?
C42 C41 1.492(7) . ?
C41 C40 1.523(7) . ?
C1 C2 1.532(9) . ?
C2 C3 1.484(8) . ?
C3 C4 1.521(8) . ?
C1' C2' 1.528(9) . ?
C2' C3' 1.489(9) . ?
C3' C4' 1.522(8) . ?
C5 C10 1.397(8) . ?
C5 C6 1.410(9) . ?
C6 C7 1.408(8) . ?
C6 C15 1.435(8) . ?
C7 C8 1.379(9) . ?
C8 C9 1.392(10) . ?
C9 C10 1.380(9) . ?
C16 C21 1.383(7) . ?
C16 C17 1.397(7) . ?
C17 C18 1.365(7) . ?
C18 C19 1.399(7) . ?
C19 C20 1.394(7) . ?
C19 C22 1.471(8) . ?
C20 C21 1.389(8) . ?
C23 C24 1.365(8) . ?
C23 C28 1.388(8) . ?
C24 C25 1.370(8) . ?
C25 C26 1.407(8) . ?
C26 C27 1.375(8) . ?
C27 C28 1.378(8) . ?
C33 C35 1.430(8) . ?
C35 C36 1.397(7) . ?
C35 C34 1.410(8) . ?
C34 C39 1.377(8) . ?
C36 C37 1.378(8) . ?
C37 C38 1.402(8) . ?
C38 C39 1.407(8) . ?
